data_7062763
loop_
_publ_author_name
'Lee, Yelim'
'Kim, Joon Rae'
'Lee, Eunji'

_publ_section_title
;
 A benzothiazole-coupled NS4-donor macrocycle and its complexation-based
 dual-channel sensing for Hg2+: the influence of anions and
 structure--function relationship
;
_journal_issue 43
_journal_name_full 'New Journal of Chemistry'
_journal_page_first 19897
_journal_page_last 19905
_journal_paper_doi 10.1039/D3NJ03535B
_journal_volume 47
_journal_year 2023
_chemical_formula_moiety 'C29 H32 Hg2 I4 N2 S5'
_chemical_formula_sum 'C29 H32 Hg2 I4 N2 S5'
_chemical_formula_weight 1477.64
_space_group_crystal_system monoclinic
_space_group_IT_number 14
_space_group_name_Hall '-P 2yn'
_space_group_name_H-M_alt 'P 1 21/n 1'
_atom_sites_solution_hydrogens geom
_audit_creation_method SHELXL-2014/7
_audit_update_record
;
2023-07-15 deposited with the CCDC.	2023-09-27 downloaded from the CCDC.
;
_cell_angle_alpha 90
_cell_angle_beta 94.7210(10)
_cell_angle_gamma 90
_cell_formula_units_Z 4
_cell_length_a 8.6176(2)
_cell_length_b 19.1568(4)
_cell_length_c 22.9808(4)
_cell_measurement_reflns_used 9945
_cell_measurement_temperature 223(2)
_cell_measurement_theta_max 27.00
_cell_measurement_theta_min 2.46
_cell_volume 3780.93(14)
_computing_cell_refinement 'Bruker SAINT'
_computing_data_collection 'Bruker APEX2'
_computing_data_reduction 'Bruker SAINT'
_computing_molecular_graphics 'Bruker SHELXTL'
_computing_publication_material 'Bruker SHELXTL'
_computing_structure_refinement 'SHELXL-2014/7 (Sheldrick, 2014)'
_computing_structure_solution 'SHELXS-97 (Sheldrick 2008)'
_diffrn_ambient_temperature 223(2)
_diffrn_measured_fraction_theta_full 1.000
_diffrn_measured_fraction_theta_max 1.000
_diffrn_measurement_device_type 'Bruker APEX-II CCD'
_diffrn_measurement_method '\f and \w scans'
_diffrn_radiation_type MoK\a
_diffrn_radiation_wavelength 0.71073
_diffrn_reflns_av_R_equivalents 0.0431
_diffrn_reflns_av_unetI/netI 0.0263
_diffrn_reflns_Laue_measured_fraction_full 1.000
_diffrn_reflns_Laue_measured_fraction_max 1.000
_diffrn_reflns_limit_h_max 10
_diffrn_reflns_limit_h_min -10
_diffrn_reflns_limit_k_max 23
_diffrn_reflns_limit_k_min -23
_diffrn_reflns_limit_l_max 28
_diffrn_reflns_limit_l_min -28
_diffrn_reflns_number 62635
_diffrn_reflns_point_group_measured_fraction_full 1.000
_diffrn_reflns_point_group_measured_fraction_max 1.000
_diffrn_reflns_theta_full 25.242
_diffrn_reflns_theta_max 25.999
_diffrn_reflns_theta_min 2.072
_exptl_absorpt_coefficient_mu 11.677
_exptl_absorpt_correction_type multi-scan
_exptl_absorpt_process_details SADABS
_exptl_crystal_colour yellow
_exptl_crystal_density_diffrn 2.596
_exptl_crystal_description Block
_exptl_crystal_F_000 2688
_exptl_crystal_size_max 0.170
_exptl_crystal_size_mid 0.050
_exptl_crystal_size_min 0.030
_exptl_transmission_factor_max 0.7456
_exptl_transmission_factor_min 0.4501
_refine_diff_density_max 1.711
_refine_diff_density_min -1.010
_refine_diff_density_rms 0.132
_refine_ls_extinction_method none
_refine_ls_goodness_of_fit_ref 1.038
_refine_ls_hydrogen_treatment constr
_refine_ls_matrix_type full
_refine_ls_number_parameters 379
_refine_ls_number_reflns 7435
_refine_ls_number_restraints 0
_refine_ls_restrained_S_all 1.038
_refine_ls_R_factor_all 0.0406
_refine_ls_R_factor_gt 0.0310
_refine_ls_shift/su_max 0.002
_refine_ls_shift/su_mean 0.000
_refine_ls_structure_factor_coef Fsqd
_refine_ls_weighting_details 'w=1/[\s^2^(Fo^2^)+(0.0298P)^2^+12.4659P] where P=(Fo^2^+2Fc^2^)/3'
_refine_ls_weighting_scheme calc
_refine_ls_wR_factor_gt 0.0676
_refine_ls_wR_factor_ref 0.0716
_reflns_Friedel_coverage 0.000
_reflns_number_gt 6252
_reflns_number_total 7435
_reflns_threshold_expression 'I > 2\s(I)'
_cod_data_source_file d3nj03535b2.cif
_cod_data_source_block LHgI2complex
_cod_depositor_comments 'Adding full bibliography for 7062762--7062763.cif.'
_cod_original_sg_symbol_H-M 'P 21/n'
_cod_database_code 7062763
_shelx_shelxl_version_number 2014/7
_shelx_space_group_comment
; 
The symmetry employed for this shelxl refinement is uniquely defined 
by the following loop, which should always be used as a source of 
symmetry information in preference to the above space-group names. 
They are only intended as comments. 
;
_shelx_estimated_absorpt_t_min 0.241
_shelx_estimated_absorpt_t_max 0.721

loop_
_space_group_symop_operation_xyz
'x, y, z'
'-x+1/2, y+1/2, -z+1/2'
'-x, -y, -z'
'x-1/2, -y-1/2, z-1/2'

loop_
_atom_site_label
_atom_site_type_symbol
_atom_site_fract_x
_atom_site_fract_y
_atom_site_fract_z
_atom_site_U_iso_or_equiv
_atom_site_adp_type
_atom_site_occupancy
_atom_site_site_symmetry_order
_atom_site_calc_flag
_atom_site_refinement_flags_posn
_atom_site_refinement_flags_adp
_atom_site_refinement_flags_occupancy
_atom_site_disorder_assembly
_atom_site_disorder_group
Hg1 Hg 0.32958(3) 0.86048(2) 0.75016(2) 0.04672(8) Uani 1 1 d . . . . .
Hg2 Hg 0.47157(3) 0.53259(2) 0.91178(2) 0.04333(8) Uani 1 1 d . . . . .
I1 I 0.32866(5) 0.99065(2) 0.71204(2) 0.04979(12) Uani 1 1 d . . . . .
I2 I 0.15607(6) 0.76075(3) 0.78821(2) 0.05412(13) Uani 1 1 d . . . . .
I3 I 0.28356(5) 0.63680(2) 0.92631(2) 0.04225(11) Uani 1 1 d . . . . .
I4 I 0.54335(6) 0.39975(2) 0.89861(2) 0.04822(12) Uani 1 1 d . . . . .
N1 N 0.6306(6) 0.5865(3) 0.6852(2) 0.0344(11) Uani 1 1 d . . . . .
N2 N 0.1862(5) 0.3918(2) 0.5090(2) 0.0306(10) Uani 1 1 d . . . . .
S1 S 0.59566(18) 0.85914(8) 0.82977(7) 0.0352(3) Uani 1 1 d . . . . .
S2 S 0.5424(2) 0.79599(8) 0.68229(7) 0.0410(4) Uani 1 1 d . . . . .
S3 S 0.76958(18) 0.54888(8) 0.97738(6) 0.0353(3) Uani 1 1 d . . . . .
S4 S 0.66160(18) 0.59824(8) 0.83130(6) 0.0342(3) Uani 1 1 d . . . . .
S5 S 0.15468(18) 0.50648(8) 0.44914(6) 0.0346(3) Uani 1 1 d . . . . .
C1 C 0.8424(7) 0.6939(3) 0.9885(2) 0.0319(13) Uani 1 1 d . . . . .
C2 C 0.9756(7) 0.7347(3) 0.9920(2) 0.0340(13) Uani 1 1 d . . . . .
H2A H 1.0654 0.7193 1.0144 0.041 Uiso 1 1 calc R U . . .
C3 C 0.9774(7) 0.7966(3) 0.9636(3) 0.0347(13) Uani 1 1 d . . . . .
H3A H 1.0689 0.8235 0.9659 0.042 Uiso 1 1 calc R U . . .
C4 C 0.8462(7) 0.8206(3) 0.9311(3) 0.0340(13) Uani 1 1 d . . . . .
H4A H 0.8497 0.8634 0.9112 0.041 Uiso 1 1 calc R U . . .
C5 C 0.7105(6) 0.7825(3) 0.9275(2) 0.0279(12) Uani 1 1 d . . . . .
C6 C 0.7103(7) 0.7187(3) 0.9570(2) 0.0326(13) Uani 1 1 d . . . . .
H6A H 0.6183 0.6921 0.9554 0.039 Uiso 1 1 calc R U . . .
C7 C 0.5615(7) 0.8073(3) 0.8936(2) 0.0347(13) Uani 1 1 d . . . . .
H7A H 0.5016 0.8352 0.9197 0.042 Uiso 1 1 calc R U . . .
H7B H 0.4985 0.7666 0.8813 0.042 Uiso 1 1 calc R U . . .
C8 C 0.7161(7) 0.8002(4) 0.7915(3) 0.0420(15) Uani 1 1 d . . . . .
H8A H 0.8229 0.8019 0.8097 0.050 Uiso 1 1 calc R U . . .
H8B H 0.6777 0.7524 0.7954 0.050 Uiso 1 1 calc R U . . .
C9 C 0.7175(8) 0.8176(4) 0.7276(3) 0.0473(17) Uani 1 1 d . . . . .
H9A H 0.8052 0.7931 0.7122 0.057 Uiso 1 1 calc R U . . .
H9B H 0.7367 0.8678 0.7240 0.057 Uiso 1 1 calc R U . . .
C10 C 0.5220(7) 0.7042(3) 0.6959(3) 0.0376(14) Uani 1 1 d . . . . .
H10A H 0.5050 0.6974 0.7372 0.045 Uiso 1 1 calc R U . . .
H10B H 0.4296 0.6869 0.6726 0.045 Uiso 1 1 calc R U . . .
C11 C 0.6633(7) 0.6610(3) 0.6815(3) 0.0361(14) Uani 1 1 d . . . . .
H11A H 0.6902 0.6724 0.6419 0.043 Uiso 1 1 calc R U . . .
H11B H 0.7527 0.6728 0.7088 0.043 Uiso 1 1 calc R U . . .
C12 C 0.7354(7) 0.5441(3) 0.7237(2) 0.0342(13) Uani 1 1 d . . . . .
H12A H 0.8336 0.5695 0.7319 0.041 Uiso 1 1 calc R U . . .
H12B H 0.7587 0.5009 0.7034 0.041 Uiso 1 1 calc R U . . .
C13 C 0.6708(8) 0.5255(3) 0.7814(3) 0.0373(14) Uani 1 1 d . . . . .
H13A H 0.7360 0.4889 0.8005 0.045 Uiso 1 1 calc R U . . .
H13B H 0.5658 0.5064 0.7733 0.045 Uiso 1 1 calc R U . . .
C14 C 0.8562(7) 0.5981(3) 0.8674(3) 0.0368(14) Uani 1 1 d . . . . .
H14A H 0.9304 0.5903 0.8380 0.044 Uiso 1 1 calc R U . . .
H14B H 0.8774 0.6444 0.8843 0.044 Uiso 1 1 calc R U . . .
C15 C 0.8864(7) 0.5439(3) 0.9155(3) 0.0388(14) Uani 1 1 d . . . . .
H15A H 0.9961 0.5474 0.9303 0.047 Uiso 1 1 calc R U . . .
H15B H 0.8712 0.4976 0.8979 0.047 Uiso 1 1 calc R U . . .
C16 C 0.8466(8) 0.6236(3) 1.0194(3) 0.0425(16) Uani 1 1 d . . . . .
H16A H 0.7884 0.6280 1.0541 0.051 Uiso 1 1 calc R U . . .
H16B H 0.9551 0.6135 1.0329 0.051 Uiso 1 1 calc R U . . .
C17 C 0.5315(7) 0.5553(3) 0.6429(2) 0.0331(13) Uani 1 1 d . . . . .
C18 C 0.4726(7) 0.5908(3) 0.5927(2) 0.0356(14) Uani 1 1 d . . . . .
H18A H 0.5008 0.6376 0.5876 0.043 Uiso 1 1 calc R U . . .
C19 C 0.3748(7) 0.5589(3) 0.5507(2) 0.0352(14) Uani 1 1 d . . . . .
H19A H 0.3383 0.5844 0.5174 0.042 Uiso 1 1 calc R U . . .
C20 C 0.3286(7) 0.4906(3) 0.5560(2) 0.0303(12) Uani 1 1 d . . . . .
C21 C 0.3820(7) 0.4545(3) 0.6060(2) 0.0323(13) Uani 1 1 d . . . . .
H21A H 0.3505 0.4081 0.6110 0.039 Uiso 1 1 calc R U . . .
C22 C 0.4805(7) 0.4858(3) 0.6484(2) 0.0332(13) Uani 1 1 d . . . . .
H22A H 0.5148 0.4602 0.6819 0.040 Uiso 1 1 calc R U . . .
C23 C 0.2281(7) 0.4572(3) 0.5100(2) 0.0302(12) Uani 1 1 d . . . . .
C24 C 0.0622(6) 0.4324(3) 0.4202(2) 0.0296(12) Uani 1 1 d . . . . .
C25 C -0.0321(7) 0.4258(4) 0.3687(3) 0.0404(15) Uani 1 1 d . . . . .
H25A H -0.0554 0.4647 0.3446 0.049 Uiso 1 1 calc R U . . .
C26 C -0.0907(7) 0.3611(4) 0.3538(3) 0.0461(17) Uani 1 1 d . . . . .
H26A H -0.1535 0.3550 0.3187 0.055 Uiso 1 1 calc R U . . .
C27 C -0.0577(8) 0.3051(4) 0.3900(3) 0.0509(17) Uani 1 1 d . . . . .
H27A H -0.0970 0.2610 0.3786 0.061 Uiso 1 1 calc R U . . .
C28 C 0.0325(8) 0.3114(3) 0.4434(3) 0.0427(15) Uani 1 1 d . . . . .
H28A H 0.0510 0.2728 0.4682 0.051 Uiso 1 1 calc R U . . .
C29 C 0.0931(7) 0.3761(3) 0.4580(3) 0.0333(13) Uani 1 1 d . . . . .

loop_
_atom_site_aniso_label
_atom_site_aniso_U_11
_atom_site_aniso_U_22
_atom_site_aniso_U_33
_atom_site_aniso_U_23
_atom_site_aniso_U_13
_atom_site_aniso_U_12
Hg1 0.05092(17) 0.04068(16) 0.04827(15) 0.00343(12) 0.00233(12) -0.00123(12)
Hg2 0.04708(16) 0.03995(15) 0.04385(14) 0.00443(11) 0.00910(11) 0.00477(12)
I1 0.0452(3) 0.0453(3) 0.0559(3) 0.0146(2) -0.0133(2) -0.0055(2)
I2 0.0458(3) 0.0575(3) 0.0594(3) 0.0037(2) 0.0069(2) -0.0107(2)
I3 0.0310(2) 0.0390(2) 0.0571(3) -0.00462(19) 0.00526(18) -0.00382(18)
I4 0.0583(3) 0.0335(2) 0.0537(3) 0.00342(19) 0.0089(2) -0.0004(2)
N1 0.037(3) 0.031(3) 0.035(3) -0.001(2) 0.000(2) 0.003(2)
N2 0.029(3) 0.031(3) 0.032(2) 0.002(2) -0.001(2) 0.003(2)
S1 0.0371(9) 0.0288(8) 0.0388(8) -0.0015(6) -0.0018(6) -0.0028(6)
S2 0.0509(10) 0.0351(8) 0.0368(8) 0.0012(7) 0.0027(7) 0.0016(7)
S3 0.0358(8) 0.0333(8) 0.0358(8) 0.0084(6) -0.0026(6) -0.0076(7)
S4 0.0359(8) 0.0356(8) 0.0316(7) 0.0045(6) 0.0066(6) 0.0031(7)
S5 0.0415(9) 0.0299(8) 0.0320(7) 0.0048(6) 0.0001(6) 0.0041(7)
C1 0.036(3) 0.032(3) 0.028(3) -0.001(2) 0.003(2) -0.002(3)
C2 0.029(3) 0.043(4) 0.029(3) -0.006(3) -0.002(2) -0.001(3)
C3 0.029(3) 0.030(3) 0.045(3) -0.009(3) -0.004(3) -0.009(3)
C4 0.033(3) 0.024(3) 0.045(3) -0.003(3) 0.001(3) -0.007(3)
C5 0.031(3) 0.026(3) 0.027(3) -0.007(2) 0.005(2) 0.000(2)
C6 0.027(3) 0.037(3) 0.033(3) -0.003(3) 0.002(2) -0.008(3)
C7 0.029(3) 0.036(3) 0.038(3) 0.002(3) 0.002(3) -0.002(3)
C8 0.031(3) 0.049(4) 0.046(4) -0.004(3) 0.001(3) 0.002(3)
C9 0.054(4) 0.044(4) 0.046(4) -0.003(3) 0.015(3) -0.010(3)
C10 0.037(4) 0.032(3) 0.044(3) -0.003(3) 0.005(3) -0.001(3)
C11 0.034(3) 0.034(3) 0.041(3) -0.004(3) 0.005(3) -0.001(3)
C12 0.034(3) 0.036(3) 0.033(3) -0.002(3) 0.004(3) 0.003(3)
C13 0.043(4) 0.030(3) 0.039(3) -0.003(3) 0.002(3) -0.003(3)
C14 0.031(3) 0.042(4) 0.038(3) 0.001(3) 0.010(3) -0.005(3)
C15 0.030(3) 0.039(4) 0.047(4) 0.002(3) 0.000(3) 0.004(3)
C16 0.041(4) 0.050(4) 0.035(3) 0.001(3) -0.006(3) -0.013(3)
C17 0.033(3) 0.035(3) 0.031(3) -0.003(3) 0.006(3) 0.008(3)
C18 0.051(4) 0.025(3) 0.031(3) 0.004(2) 0.007(3) -0.001(3)
C19 0.044(4) 0.029(3) 0.032(3) 0.006(2) 0.000(3) 0.002(3)
C20 0.031(3) 0.030(3) 0.031(3) -0.002(2) 0.007(2) 0.002(2)
C21 0.038(3) 0.024(3) 0.036(3) 0.004(2) 0.008(3) 0.008(3)
C22 0.043(4) 0.028(3) 0.028(3) 0.004(2) -0.001(3) 0.006(3)
C23 0.030(3) 0.031(3) 0.031(3) 0.005(2) 0.008(2) 0.005(2)
C24 0.028(3) 0.034(3) 0.028(3) 0.001(2) 0.009(2) 0.005(2)
C25 0.038(4) 0.047(4) 0.036(3) 0.000(3) 0.004(3) 0.003(3)
C26 0.031(4) 0.063(5) 0.043(4) -0.008(3) -0.003(3) -0.001(3)
C27 0.049(4) 0.040(4) 0.063(4) -0.004(3) 0.002(3) -0.007(3)
C28 0.051(4) 0.030(3) 0.046(4) 0.003(3) 0.004(3) 0.002(3)
C29 0.030(3) 0.035(3) 0.036(3) 0.002(3) 0.009(3) 0.003(3)

loop_
_atom_type_symbol
_atom_type_description
_atom_type_scat_dispersion_real
_atom_type_scat_dispersion_imag
_atom_type_scat_source
C C 0.0033 0.0016 'International Tables Vol C Tables 4.2.6.8 and 6.1.1.4'
H H 0.0000 0.0000 'International Tables Vol C Tables 4.2.6.8 and 6.1.1.4'
N N 0.0061 0.0033 'International Tables Vol C Tables 4.2.6.8 and 6.1.1.4'
S S 0.1246 0.1234 'International Tables Vol C Tables 4.2.6.8 and 6.1.1.4'
I I -0.4742 1.8119 'International Tables Vol C Tables 4.2.6.8 and 6.1.1.4'
Hg Hg -2.3894 9.2266 'International Tables Vol C Tables 4.2.6.8 and 6.1.1.4'

loop_
_geom_angle_atom_site_label_1
_geom_angle_atom_site_label_2
_geom_angle_atom_site_label_3
_geom_angle
_geom_angle_site_symmetry_1
_geom_angle_site_symmetry_3
_geom_angle_publ_flag
I2 Hg1 I1 144.328(19) . . ?
I2 Hg1 S2 106.44(4) . . ?
I1 Hg1 S2 102.50(4) . . ?
I2 Hg1 S1 103.49(3) . . ?
I1 Hg1 S1 101.79(3) . . ?
S2 Hg1 S1 79.72(5) . . ?
I3 Hg2 I4 154.833(18) . . ?
I3 Hg2 S4 98.10(3) . . ?
I4 Hg2 S4 101.39(3) . . ?
I3 Hg2 S3 112.68(3) . . ?
I4 Hg2 S3 87.55(3) . . ?
S4 Hg2 S3 76.00(4) . . ?
C17 N1 C11 119.7(5) . . ?
C17 N1 C12 120.3(5) . . ?
C11 N1 C12 117.8(5) . . ?
C23 N2 C29 111.1(5) . . ?
C8 S1 C7 100.9(3) . . ?
C8 S1 Hg1 99.1(2) . . ?
C7 S1 Hg1 110.7(2) . . ?
C10 S2 C9 102.3(3) . . ?
C10 S2 Hg1 104.9(2) . . ?
C9 S2 Hg1 97.6(2) . . ?
C15 S3 C16 104.8(3) . . ?
C15 S3 Hg2 96.5(2) . . ?
C16 S3 Hg2 129.2(2) . . ?
C14 S4 C13 101.7(3) . . ?
C14 S4 Hg2 105.11(19) . . ?
C13 S4 Hg2 97.4(2) . . ?
C24 S5 C23 89.4(3) . . ?
C6 C1 C2 118.7(5) . . ?
C6 C1 C16 122.3(5) . . ?
C2 C1 C16 119.0(5) . . ?
C3 C2 C1 120.5(6) . . ?
C3 C2 H2A 119.7 . . ?
C1 C2 H2A 119.7 . . ?
C2 C3 C4 120.7(5) . . ?
C2 C3 H3A 119.6 . . ?
C4 C3 H3A 119.6 . . ?
C5 C4 C3 120.7(6) . . ?
C5 C4 H4A 119.7 . . ?
C3 C4 H4A 119.7 . . ?
C4 C5 C6 118.0(5) . . ?
C4 C5 C7 122.9(5) . . ?
C6 C5 C7 119.1(5) . . ?
C1 C6 C5 121.3(5) . . ?
C1 C6 H6A 119.3 . . ?
C5 C6 H6A 119.3 . . ?
C5 C7 S1 113.5(4) . . ?
C5 C7 H7A 108.9 . . ?
S1 C7 H7A 108.9 . . ?
C5 C7 H7B 108.9 . . ?
S1 C7 H7B 108.9 . . ?
H7A C7 H7B 107.7 . . ?
C9 C8 S1 112.7(5) . . ?
C9 C8 H8A 109.0 . . ?
S1 C8 H8A 109.0 . . ?
C9 C8 H8B 109.0 . . ?
S1 C8 H8B 109.0 . . ?
H8A C8 H8B 107.8 . . ?
C8 C9 S2 115.9(5) . . ?
C8 C9 H9A 108.3 . . ?
S2 C9 H9A 108.3 . . ?
C8 C9 H9B 108.3 . . ?
S2 C9 H9B 108.3 . . ?
H9A C9 H9B 107.4 . . ?
C11 C10 S2 113.6(4) . . ?
C11 C10 H10A 108.9 . . ?
S2 C10 H10A 108.9 . . ?
C11 C10 H10B 108.9 . . ?
S2 C10 H10B 108.9 . . ?
H10A C10 H10B 107.7 . . ?
N1 C11 C10 110.8(5) . . ?
N1 C11 H11A 109.5 . . ?
C10 C11 H11A 109.5 . . ?
N1 C11 H11B 109.5 . . ?
C10 C11 H11B 109.5 . . ?
H11A C11 H11B 108.1 . . ?
N1 C12 C13 114.0(5) . . ?
N1 C12 H12A 108.7 . . ?
C13 C12 H12A 108.7 . . ?
N1 C12 H12B 108.7 . . ?
C13 C12 H12B 108.7 . . ?
H12A C12 H12B 107.6 . . ?
C12 C13 S4 114.2(4) . . ?
C12 C13 H13A 108.7 . . ?
S4 C13 H13A 108.7 . . ?
C12 C13 H13B 108.7 . . ?
S4 C13 H13B 108.7 . . ?
H13A C13 H13B 107.6 . . ?
C15 C14 S4 115.5(4) . . ?
C15 C14 H14A 108.4 . . ?
S4 C14 H14A 108.4 . . ?
C15 C14 H14B 108.4 . . ?
S4 C14 H14B 108.4 . . ?
H14A C14 H14B 107.5 . . ?
C14 C15 S3 117.5(4) . . ?
C14 C15 H15A 107.9 . . ?
S3 C15 H15A 107.9 . . ?
C14 C15 H15B 107.9 . . ?
S3 C15 H15B 107.9 . . ?
H15A C15 H15B 107.2 . . ?
C1 C16 S3 117.1(4) . . ?
C1 C16 H16A 108.0 . . ?
S3 C16 H16A 108.0 . . ?
C1 C16 H16B 108.0 . . ?
S3 C16 H16B 108.0 . . ?
H16A C16 H16B 107.3 . . ?
N1 C17 C18 122.3(5) . . ?
N1 C17 C22 121.8(5) . . ?
C18 C17 C22 115.9(5) . . ?
C19 C18 C17 121.7(5) . . ?
C19 C18 H18A 119.1 . . ?
C17 C18 H18A 119.1 . . ?
C18 C19 C20 121.7(5) . . ?
C18 C19 H19A 119.2 . . ?
C20 C19 H19A 119.2 . . ?
C19 C20 C21 118.0(5) . . ?
C19 C20 C23 120.7(5) . . ?
C21 C20 C23 121.3(5) . . ?
C22 C21 C20 120.9(5) . . ?
C22 C21 H21A 119.6 . . ?
C20 C21 H21A 119.6 . . ?
C21 C22 C17 121.8(5) . . ?
C21 C22 H22A 119.1 . . ?
C17 C22 H22A 119.1 . . ?
N2 C23 C20 125.5(5) . . ?
N2 C23 S5 114.8(4) . . ?
C20 C23 S5 119.6(4) . . ?
C25 C24 C29 122.0(6) . . ?
C25 C24 S5 128.4(5) . . ?
C29 C24 S5 109.6(4) . . ?
C26 C25 C24 118.2(6) . . ?
C26 C25 H25A 120.9 . . ?
C24 C25 H25A 120.9 . . ?
C27 C26 C25 120.1(6) . . ?
C27 C26 H26A 119.9 . . ?
C25 C26 H26A 119.9 . . ?
C26 C27 C28 122.4(6) . . ?
C26 C27 H27A 118.8 . . ?
C28 C27 H27A 118.8 . . ?
C29 C28 C27 117.5(6) . . ?
C29 C28 H28A 121.2 . . ?
C27 C28 H28A 121.2 . . ?
C28 C29 C24 119.7(6) . . ?
C28 C29 N2 125.3(5) . . ?
C24 C29 N2 115.0(5) . . ?

loop_
_geom_bond_atom_site_label_1
_geom_bond_atom_site_label_2
_geom_bond_distance
_geom_bond_site_symmetry_2
_geom_bond_publ_flag
Hg1 I2 2.6201(5) . ?
Hg1 I1 2.6428(5) . ?
Hg1 S2 2.7916(17) . ?
Hg1 S1 2.8133(16) . ?
Hg2 I3 2.6098(5) . ?
Hg2 I4 2.6421(5) . ?
Hg2 S4 2.8606(15) . ?
Hg2 S3 2.8857(15) . ?
N1 C17 1.375(7) . ?
N1 C11 1.459(8) . ?
N1 C12 1.460(7) . ?
N2 C23 1.304(7) . ?
N2 C29 1.398(7) . ?
S1 C8 1.811(6) . ?
S1 C7 1.816(6) . ?
S2 C10 1.797(6) . ?
S2 C9 1.810(7) . ?
S3 C15 1.810(6) . ?
S3 C16 1.821(6) . ?
S4 C14 1.809(6) . ?
S4 C13 1.810(6) . ?
S5 C24 1.733(6) . ?
S5 C23 1.761(6) . ?
C1 C6 1.382(8) . ?
C1 C2 1.386(8) . ?
C1 C16 1.521(8) . ?
C2 C3 1.355(8) . ?
C2 H2A 0.9400 . ?
C3 C4 1.381(8) . ?
C3 H3A 0.9400 . ?
C4 C5 1.375(8) . ?
C4 H4A 0.9400 . ?
C5 C6 1.398(8) . ?
C5 C7 1.521(8) . ?
C6 H6A 0.9400 . ?
C7 H7A 0.9800 . ?
C7 H7B 0.9800 . ?
C8 C9 1.506(9) . ?
C8 H8A 0.9800 . ?
C8 H8B 0.9800 . ?
C9 H9A 0.9800 . ?
C9 H9B 0.9800 . ?
C10 C11 1.532(8) . ?
C10 H10A 0.9800 . ?
C10 H10B 0.9800 . ?
C11 H11A 0.9800 . ?
C11 H11B 0.9800 . ?
C12 C13 1.521(8) . ?
C12 H12A 0.9800 . ?
C12 H12B 0.9800 . ?
C13 H13A 0.9800 . ?
C13 H13B 0.9800 . ?
C14 C15 1.523(8) . ?
C14 H14A 0.9800 . ?
C14 H14B 0.9800 . ?
C15 H15A 0.9800 . ?
C15 H15B 0.9800 . ?
C16 H16A 0.9800 . ?
C16 H16B 0.9800 . ?
C17 C18 1.398(8) . ?
C17 C22 1.411(8) . ?
C18 C19 1.372(8) . ?
C18 H18A 0.9400 . ?
C19 C20 1.377(8) . ?
C19 H19A 0.9400 . ?
C20 C21 1.386(8) . ?
C20 C23 1.459(8) . ?
C21 C22 1.376(8) . ?
C21 H21A 0.9400 . ?
C22 H22A 0.9400 . ?
C24 C25 1.385(8) . ?
C24 C29 1.397(8) . ?
C25 C26 1.372(9) . ?
C25 H25A 0.9400 . ?
C26 C27 1.372(10) . ?
C26 H26A 0.9400 . ?
C27 C28 1.403(10) . ?
C27 H27A 0.9400 . ?
C28 C29 1.376(8) . ?
C28 H28A 0.9400 . ?
